data_2242153
loop_
_publ_author_name
'Ouaatta, Said'
'Assani, Abderrazzak'
'Saadi, Mohamed'
'El Ammari, Lahcen'

_publ_section_title
;
 Crystal structure of calcium dinickel(II) iron(III) tris(orthophosphate):
 CaNi~2~Fe(PO~4~)~3~
;
_journal_coeditor_code WM5390
_journal_issue 6
_journal_name_full 'Acta Crystallographica Section E'
_journal_page_first 893
_journal_page_last 895
_journal_paper_doi 10.1107/S2056989017007411
_journal_volume 73
_journal_year 2017
_chemical_formula_iupac 'Ca Ni2 Fe (P O4)3'
_chemical_formula_moiety 'Ca Fe Ni2 O12 P3'
_chemical_formula_structural 'Ca Ni2 Fe (P O4)3'
_chemical_formula_sum 'Ca Fe Ni2 O12 P3'
_chemical_formula_weight 498.26
_chemical_name_systematic
;
Calcium dinickel(II) iron(III) tris(orthophosphate)
;
_space_group_crystal_system orthorhombic
_space_group_IT_number 74
_space_group_name_Hall '-I 2b 2'
_space_group_name_H-M_alt 'I m m a'
_symmetry_space_group_name_Hall '-I 2b 2'
_symmetry_space_group_name_H-M 'I m m a'
_audit_creation_method SHELXL-2014/7
_cell_angle_alpha 90
_cell_angle_beta 90
_cell_angle_gamma 90
_cell_formula_units_Z 4
_cell_length_a 10.3126(3)
_cell_length_b 13.1138(3)
_cell_length_c 6.4405(2)
_cell_measurement_reflns_used 1171
_cell_measurement_temperature 296(2)
_cell_measurement_theta_max 36.642
_cell_measurement_theta_min 3.107
_cell_volume 871.00(4)
_computing_cell_refinement
;
SAINT (Bruker, 2009)
;
_computing_data_collection
;
APEX2 (Bruker, 2009)
;
_computing_data_reduction
;
SAINT (Bruker, 2009)
;
_computing_molecular_graphics
;
ORTEP-3 for Windows (Farrugia, 2012) and DIAMOND (Brandenburg,
2006)
;
_computing_publication_material
;
publCIF (Westrip, 2010)
;
_computing_structure_refinement
;
SHELXL2014 (Sheldrick, 2015<i>b</i>)
;
_computing_structure_solution
;
SHELXT2014 (Sheldrick, 2015<i>a</i>)
;
_diffrn_ambient_temperature 296(2)
_diffrn_measured_fraction_theta_full 1.000
_diffrn_measured_fraction_theta_max 1.000
_diffrn_measurement_device_type 'Bruker X8 APEX'
_diffrn_measurement_method '\f and \w scans'
_diffrn_radiation_monochromator graphite
_diffrn_radiation_source 'fine-focus sealed tube'
_diffrn_radiation_type MoK\a
_diffrn_radiation_wavelength 0.71073
_diffrn_reflns_av_R_equivalents 0.0201
_diffrn_reflns_limit_h_max 17
_diffrn_reflns_limit_h_min -16
_diffrn_reflns_limit_k_max 22
_diffrn_reflns_limit_k_min -20
_diffrn_reflns_limit_l_max 10
_diffrn_reflns_limit_l_min -10
_diffrn_reflns_number 8446
_diffrn_reflns_theta_full 25.242
_diffrn_reflns_theta_max 36.642
_diffrn_reflns_theta_min 3.107
_exptl_absorpt_coefficient_mu 7.137
_exptl_absorpt_correction_T_max 0.7479
_exptl_absorpt_correction_T_min 0.5957
_exptl_absorpt_correction_type multi-scan
_exptl_absorpt_process_details
;
(SADABS; Krause <i>et al.</i>, 2015)
;
_exptl_crystal_colour orange
_exptl_crystal_density_diffrn 3.800
_exptl_crystal_description parallelepiped
_exptl_crystal_F_000 972
_exptl_crystal_size_max 0.30
_exptl_crystal_size_mid 0.27
_exptl_crystal_size_min 0.21
_refine_diff_density_max 0.763
_refine_diff_density_min -0.627
_refine_ls_extinction_coef 0.0033(2)
_refine_ls_extinction_expression Fc^*^=kFc[1+0.001xFc^2^\l^3^/sin(2\q)]^-1/4^
_refine_ls_extinction_method
;
SHELXL2014 (Sheldrick, 2015<i>b</i>)
;
_refine_ls_goodness_of_fit_ref 1.167
_refine_ls_hydrogen_treatment undef
_refine_ls_matrix_type full
_refine_ls_number_parameters 54
_refine_ls_number_reflns 1171
_refine_ls_number_restraints 0
_refine_ls_restrained_S_all 1.167
_refine_ls_R_factor_all 0.0169
_refine_ls_R_factor_gt 0.0166
_refine_ls_shift/su_max 0.001
_refine_ls_shift/su_mean 0.000
_refine_ls_structure_factor_coef Fsqd
_refine_ls_weighting_details 'w=1/[\s^2^(Fo^2^)+(0.0216P)^2^+1.4670P] where P=(Fo^2^+2Fc^2^)/3'
_refine_ls_weighting_scheme calc
_refine_ls_wR_factor_gt 0.0442
_refine_ls_wR_factor_ref 0.0443
_reflns_number_gt 1153
_reflns_number_total 1171
_reflns_threshold_expression 'I > 2\s(I)'
_cod_data_source_file wm5390sup1.cif
_cod_data_source_block I
_cod_database_code 2242153
_shelx_space_group_comment
;
The symmetry employed for this shelxl refinement is uniquely defined
by the following loop, which should always be used as a source of
symmetry information in preference to the above space-group names.
They are only intended as comments.
;

loop_
_space_group_symop_operation_xyz
'x, y, z'
'-x, -y+1/2, z'
'-x, y+1/2, -z'
'x, -y, -z'
'x+1/2, y+1/2, z+1/2'
'-x+1/2, -y+1, z+1/2'
'-x+1/2, y+1, -z+1/2'
'x+1/2, -y+1/2, -z+1/2'
'-x, -y, -z'
'x, y-1/2, -z'
'x, -y-1/2, z'
'-x, y, z'
'-x+1/2, -y+1/2, -z+1/2'
'x+1/2, y, -z+1/2'
'x+1/2, -y, z+1/2'
'-x+1/2, y+1/2, z+1/2'

loop_
_atom_site_type_symbol
_atom_site_label
_atom_site_fract_x
_atom_site_fract_y
_atom_site_fract_z
_atom_site_U_iso_or_equiv
_atom_site_adp_type
_atom_site_calc_flag
_atom_site_occupancy
Ni Ni1 0.7500 0.36655(2) 0.7500 0.00475(5) Uani d 1
Fe Fe1 0.5000 0.0000 0.5000 0.00372(6) Uani d 1
Ca Ca1 0.5000 0.2500 0.08981(7) 0.01187(8) Uani d 1
P P1 0.7500 0.57298(3) 0.7500 0.00385(7) Uani d 1
P P2 0.5000 0.2500 0.58291(8) 0.00327(8) Uani d 1
O O1 0.86146(7) 0.49415(6) 0.79418(13) 0.00590(12) Uani d 1
O O4 0.61754(11) 0.2500 0.73284(17) 0.00587(16) Uani d 1
O O3 0.5000 0.15625(8) 0.44256(18) 0.00672(17) Uani d 1
O O2 0.70724(8) 0.63786(6) 0.93385(12) 0.00762(13) Uani d 1

loop_
_atom_site_aniso_label
_atom_site_aniso_U_11
_atom_site_aniso_U_22
_atom_site_aniso_U_33
_atom_site_aniso_U_12
_atom_site_aniso_U_13
_atom_site_aniso_U_23
Ni1 0.00486(9) 0.00326(8) 0.00613(9) 0.000 -0.00056(5) 0.000
Fe1 0.00264(10) 0.00397(11) 0.00455(11) 0.000 0.000 -0.00016(8)
Ca1 0.01508(18) 0.01319(18) 0.00735(16) 0.000 0.000 0.000
P1 0.00450(14) 0.00307(14) 0.00398(14) 0.000 -0.00041(9) 0.000
P2 0.00320(17) 0.00246(17) 0.00414(18) 0.000 0.000 0.000
O1 0.0045(3) 0.0054(3) 0.0079(3) 0.0006(2) -0.0021(2) -0.0004(2)
O4 0.0049(4) 0.0057(4) 0.0070(4) 0.000 -0.0023(3) 0.000
O3 0.0082(4) 0.0045(4) 0.0075(4) 0.000 0.000 -0.0024(3)
O2 0.0102(3) 0.0069(3) 0.0057(3) 0.0018(2) 0.0001(2) -0.0020(2)

loop_
_atom_type_symbol
_atom_type_description
_atom_type_scat_dispersion_real
_atom_type_scat_dispersion_imag
_atom_type_scat_source
O O 0.0106 0.0060 'International Tables Vol C Tables 4.2.6.8 and 6.1.1.4'
P P 0.1023 0.0942 'International Tables Vol C Tables 4.2.6.8 and 6.1.1.4'
Ca Ca 0.2262 0.3064 'International Tables Vol C Tables 4.2.6.8 and 6.1.1.4'
Fe Fe 0.3463 0.8444 'International Tables Vol C Tables 4.2.6.8 and 6.1.1.4'
Ni Ni 0.3393 1.1124 'International Tables Vol C Tables 4.2.6.8 and 6.1.1.4'

loop_
_geom_angle_atom_site_label_1
_geom_angle_atom_site_label_2
_geom_angle_atom_site_label_3
_geom_angle_site_symmetry_1
_geom_angle_site_symmetry_3
_geom_angle
O1 Ni1 O1 . 7_646 70.58(4)
O1 Ni1 O4 . . 171.24(3)
O1 Ni1 O4 7_646 . 103.13(3)
O1 Ni1 O4 . 13_656 103.13(3)
O1 Ni1 O4 7_646 13_656 171.24(3)
O4 Ni1 O4 . 13_656 83.76(5)
O1 Ni1 O2 . 4_567 90.33(3)
O1 Ni1 O2 7_646 4_567 92.27(3)
O4 Ni1 O2 . 4_567 83.75(4)
O4 Ni1 O2 13_656 4_567 93.87(4)
O1 Ni1 O2 . 6_654 92.27(3)
O1 Ni1 O2 7_646 6_654 90.33(3)
O4 Ni1 O2 . 6_654 93.87(4)
O4 Ni1 O2 13_656 6_654 83.75(4)
O2 Ni1 O2 4_567 6_654 176.81(4)
O1 Fe1 O1 13_656 5_444 180.0
O1 Fe1 O1 13_656 16_644 85.81(5)
O1 Fe1 O1 5_444 16_644 94.19(5)
O1 Fe1 O1 13_656 8_456 94.19(5)
O1 Fe1 O1 5_444 8_456 85.81(5)
O1 Fe1 O1 16_644 8_456 180.0
O1 Fe1 O3 13_656 9_656 85.29(3)
O1 Fe1 O3 5_444 9_656 94.71(3)
O1 Fe1 O3 16_644 9_656 94.71(3)
O1 Fe1 O3 8_456 9_656 85.29(3)
O1 Fe1 O3 13_656 . 94.71(3)
O1 Fe1 O3 5_444 . 85.29(3)
O1 Fe1 O3 16_644 . 85.29(3)
O1 Fe1 O3 8_456 . 94.71(3)
O3 Fe1 O3 9_656 . 180.000(10)
O3 Ca1 O3 . 2_655 56.84(5)
O3 Ca1 O2 . 3_646 77.42(2)
O3 Ca1 O2 2_655 3_646 108.72(2)
O3 Ca1 O2 . 4_566 108.72(2)
O3 Ca1 O2 2_655 4_566 77.42(2)
O2 Ca1 O2 3_646 4_566 173.27(4)
O3 Ca1 O2 . 10_556 77.42(2)
O3 Ca1 O2 2_655 10_556 108.72(2)
O2 Ca1 O2 3_646 10_556 110.65(3)
O2 Ca1 O2 4_566 10_556 68.92(3)
O3 Ca1 O2 . 9_666 108.72(2)
O3 Ca1 O2 2_655 9_666 77.42(2)
O2 Ca1 O2 3_646 9_666 68.92(3)
O2 Ca1 O2 4_566 9_666 110.65(3)
O2 Ca1 O2 10_556 9_666 173.27(4)
O3 Ca1 O4 . 2_654 141.08(2)
O3 Ca1 O4 2_655 2_654 141.08(2)
O2 Ca1 O4 3_646 2_654 64.19(3)
O2 Ca1 O4 4_566 2_654 109.37(3)
O2 Ca1 O4 10_556 2_654 109.37(3)
O2 Ca1 O4 9_666 2_654 64.19(3)
O3 Ca1 O4 . 1_554 141.08(2)
O3 Ca1 O4 2_655 1_554 141.08(2)
O2 Ca1 O4 3_646 1_554 109.37(3)
O2 Ca1 O4 4_566 1_554 64.19(3)
O2 Ca1 O4 10_556 1_554 64.19(3)
O2 Ca1 O4 9_666 1_554 109.37(3)
O4 Ca1 O4 2_654 1_554 55.60(5)
O2 P1 O2 7_646 . 112.08(6)
O2 P1 O1 7_646 7_646 116.00(4)
O2 P1 O1 . 7_646 107.24(4)
O2 P1 O1 7_646 . 107.24(4)
O2 P1 O1 . . 116.00(4)
O1 P1 O1 7_646 . 97.76(6)
O3 P2 O3 . 2_655 107.35(9)
O3 P2 O4 . 2_655 111.66(3)
O3 P2 O4 2_655 2_655 111.66(3)
O3 P2 O4 . . 111.66(3)
O3 P2 O4 2_655 . 111.66(3)
O4 P2 O4 2_655 . 102.91(9)

loop_
_geom_bond_atom_site_label_1
_geom_bond_atom_site_label_2
_geom_bond_site_symmetry_2
_geom_bond_distance
Ni1 O1 . 2.0498(8)
Ni1 O1 7_646 2.0499(8)
Ni1 O4 . 2.0529(8)
Ni1 O4 13_656 2.0529(8)
Ni1 O2 4_567 2.0841(8)
Ni1 O2 6_654 2.0841(8)
Fe1 O1 13_656 1.9504(7)
Fe1 O1 5_444 1.9504(7)
Fe1 O1 16_644 1.9504(7)
Fe1 O1 8_456 1.9504(7)
Fe1 O3 9_656 2.0822(11)
Fe1 O3 . 2.0822(11)
Ca1 O3 . 2.5832(12)
Ca1 O3 2_655 2.5832(12)
Ca1 O2 3_646 2.5987(8)
Ca1 O2 4_566 2.5987(8)
Ca1 O2 10_556 2.5987(8)
Ca1 O2 9_666 2.5987(8)
Ca1 O4 2_654 2.5990(12)
Ca1 O4 1_554 2.5990(12)
Ca1 P2 . 3.1758(7)
Ca1 P2 1_554 3.2647(7)
P1 O2 7_646 1.5233(8)
P1 O2 . 1.5233(8)
P1 O1 7_646 1.5719(8)
P1 O1 . 1.5719(8)
P2 O3 . 1.5259(11)
P2 O3 2_655 1.5259(11)
P2 O4 2_655 1.5498(11)
P2 O4 . 1.5498(11)

_cod_database_fobs_code 2242153
